data_1508105
loop_
_publ_author_name
'Bonyhady, Simon J.'
'Collis, David'
'Frenking, Gernot'
'Holzmann, Nicole'
'Jones, Cameron'
'Stasch, Andreas'

_publ_section_title
;
 Synthesis of a stable adduct of dialane(4) (Al2H4) via hydrogenation of a
 magnesium(I) dimer.
;
_journal_issue 10
_journal_name_full 'Nature chemistry'
_journal_page_first 865
_journal_page_last 869
_journal_paper_doi 10.1038/nchem.762
_journal_volume 2
_journal_year 2010
_chemical_formula_sum 'C31 H48 Al I2 N3'
_chemical_formula_weight 743.50
_chemical_name_systematic
; 
 ? 
;
_space_group_IT_number 14
_symmetry_cell_setting monoclinic
_symmetry_space_group_name_Hall '-P 2ybc'
_symmetry_space_group_name_H-M 'P 1 21/c 1'
_atom_sites_solution_hydrogens geom
_atom_sites_solution_primary direct
_atom_sites_solution_secondary difmap
_audit_creation_method SHELXL-97
_cell_angle_alpha 90.00
_cell_angle_beta 96.92(3)
_cell_angle_gamma 90.00
_cell_formula_units_Z 8
_cell_length_a 35.768(7)
_cell_length_b 10.242(2)
_cell_length_c 18.497(4)
_cell_measurement_temperature 123(2)
_cell_volume 6727(2)
_computing_structure_refinement 'SHELXL-97 (Sheldrick, 1997)'
_computing_structure_solution 'SHELXS-97 (Sheldrick, 1990)'
_diffrn_ambient_temperature 123(2)
_diffrn_measured_fraction_theta_full 0.994
_diffrn_measured_fraction_theta_max 0.994
_diffrn_measurement_device_type 'Nonius Kappa CCD'
_diffrn_radiation_monochromator graphite
_diffrn_radiation_source 'fine-focus sealed tube'
_diffrn_radiation_type MoK\a
_diffrn_radiation_wavelength 0.71073
_diffrn_reflns_av_R_equivalents 0.0361
_diffrn_reflns_av_sigmaI/netI 0.0571
_diffrn_reflns_limit_h_max 43
_diffrn_reflns_limit_h_min -44
_diffrn_reflns_limit_k_max 12
_diffrn_reflns_limit_k_min -12
_diffrn_reflns_limit_l_max 22
_diffrn_reflns_limit_l_min -22
_diffrn_reflns_number 24068
_diffrn_reflns_theta_full 26.00
_diffrn_reflns_theta_max 26.00
_diffrn_reflns_theta_min 2.93
_exptl_absorpt_coefficient_mu 1.919
_exptl_absorpt_correction_T_max 0.478
_exptl_absorpt_correction_T_min 0.432
_exptl_absorpt_correction_type multi-scan
_exptl_absorpt_process_details 'Sortav (Blessing, 1995)'
_exptl_crystal_colour colourless
_exptl_crystal_density_diffrn 1.468
_exptl_crystal_density_method 'not measured'
_exptl_crystal_description block
_exptl_crystal_F_000 2992
_exptl_crystal_size_max 0.50
_exptl_crystal_size_mid 0.50
_exptl_crystal_size_min 0.45
_refine_diff_density_max 1.423
_refine_diff_density_min -1.025
_refine_diff_density_rms 0.113
_refine_ls_extinction_method none
_refine_ls_goodness_of_fit_ref 1.039
_refine_ls_hydrogen_treatment constr
_refine_ls_matrix_type full
_refine_ls_number_parameters 710
_refine_ls_number_reflns 13142
_refine_ls_number_restraints 4
_refine_ls_restrained_S_all 1.039
_refine_ls_R_factor_all 0.0777
_refine_ls_R_factor_gt 0.0414
_refine_ls_shift/su_max 0.001
_refine_ls_shift/su_mean 0.000
_refine_ls_structure_factor_coef Fsqd
_refine_ls_weighting_details 'calc w=1/[\s^2^(Fo^2^)+(0.0496P)^2^+4.9896P] where P=(Fo^2^+2Fc^2^)/3'
_refine_ls_weighting_scheme calc
_refine_ls_wR_factor_gt 0.0935
_refine_ls_wR_factor_ref 0.1089
_reflns_number_gt 8972
_reflns_number_total 13142
_reflns_threshold_expression >2sigma(I)
_cod_data_source_file nchem.762-s10.cif
_cod_data_source_block compound16
_cod_original_sg_symbol_H-M P2(1)/c
_cod_database_code 1508105

loop_
_symmetry_equiv_pos_as_xyz
'x, y, z'
'-x, y+1/2, -z+1/2'
'-x, -y, -z'
'x, -y-1/2, z-1/2'

loop_
_atom_site_label
_atom_site_type_symbol
_atom_site_fract_x
_atom_site_fract_y
_atom_site_fract_z
_atom_site_U_iso_or_equiv
_atom_site_adp_type
_atom_site_occupancy
_atom_site_symmetry_multiplicity
_atom_site_calc_flag
_atom_site_refinement_flags
_atom_site_disorder_assembly
_atom_site_disorder_group
I1 I 0.43239(2) 0.94728(17) -0.00252(6) 0.0307(3) Uani 0.898(8) 1 d PD A 1
Al1 Al 0.37422(3) 1.03433(12) -0.07709(7) 0.0220(3) Uani 1 1 d D . .
N1 N 0.37461(9) 1.2081(3) -0.10861(19) 0.0228(8) Uani 1 1 d . A .
C1 C 0.37206(10) 1.1696(4) -0.1793(2) 0.0198(9) Uani 1 1 d . . .
I2 I 0.318244(8) 0.94925(3) -0.022575(19) 0.03683(11) Uani 1 1 d . A .
Al2 Al 0.12930(3) 0.94800(13) -0.43367(7) 0.0220(3) Uani 1 1 d D . .
N2 N 0.37091(9) 1.0358(3) -0.17898(19) 0.0234(8) Uani 1 1 d . A .
C2 C 0.37181(11) 1.3373(4) -0.0794(2) 0.0235(10) Uani 1 1 d . . .
I3 I 0.186555(8) 1.04462(3) -0.478934(19) 0.03794(11) Uani 1 1 d . A .
N3 N 0.37054(9) 1.2466(3) -0.23919(18) 0.0224(8) Uani 1 1 d . A .
C3 C 0.33681(12) 1.3973(5) -0.0753(2) 0.0299(10) Uani 1 1 d . A .
I4 I 0.07382(3) 1.0096(2) -0.52333(7) 0.0307(3) Uani 0.898(8) 1 d PD A 1
N4 N 0.12149(9) 0.9547(3) -0.33563(19) 0.0216(8) Uani 1 1 d . A .
C4 C 0.33657(13) 1.5236(5) -0.0459(3) 0.0372(12) Uani 1 1 d . . .
H4 H 0.3131 1.5649 -0.0425 0.045 Uiso 1 1 calc R A .
N5 N 0.13569(9) 0.7789(3) -0.39402(19) 0.0225(8) Uani 1 1 d . A .
C5 C 0.36893(14) 1.5891(5) -0.0221(3) 0.0390(12) Uani 1 1 d . A .
H5 H 0.3680 1.6761 -0.0045 0.047 Uiso 1 1 calc R . .
N6 N 0.12987(8) 0.7521(3) -0.26626(19) 0.0221(8) Uani 1 1 d . A .
C6 C 0.40311(14) 1.5269(5) -0.0238(3) 0.0368(12) Uani 1 1 d . . .
H6 H 0.4256 1.5714 -0.0058 0.044 Uiso 1 1 calc R A .
C7 C 0.40547(12) 1.4015(5) -0.0511(3) 0.0305(11) Uani 1 1 d . A .
C8 C 0.29925(12) 1.3301(5) -0.0974(3) 0.0337(11) Uani 1 1 d . . .
H8 H 0.3041 1.2476 -0.1237 0.040 Uiso 1 1 calc R A .
C9 C 0.28109(12) 1.2941(5) -0.0288(3) 0.0407(13) Uani 1 1 d . A .
H9A H 0.2983 1.2382 0.0027 0.061 Uiso 1 1 calc R . .
H9B H 0.2574 1.2474 -0.0429 0.061 Uiso 1 1 calc R . .
H9C H 0.2760 1.3739 -0.0024 0.061 Uiso 1 1 calc R . .
C10 C 0.27163(13) 1.4132(5) -0.1477(3) 0.0448(14) Uani 1 1 d . A .
H10A H 0.2651 1.4918 -0.1217 0.067 Uiso 1 1 calc R . .
H10B H 0.2487 1.3627 -0.1626 0.067 Uiso 1 1 calc R . .
H10C H 0.2833 1.4384 -0.1909 0.067 Uiso 1 1 calc R . .
C11 C 0.44407(12) 1.3352(5) -0.0485(3) 0.0367(12) Uani 1 1 d . . .
H11 H 0.4405 1.2494 -0.0741 0.044 Uiso 1 1 calc R A .
C12 C 0.46001(13) 1.3088(5) 0.0309(3) 0.0460(14) Uani 1 1 d . A .
H12A H 0.4634 1.3918 0.0573 0.069 Uiso 1 1 calc R . .
H12B H 0.4844 1.2644 0.0322 0.069 Uiso 1 1 calc R . .
H12C H 0.4425 1.2534 0.0538 0.069 Uiso 1 1 calc R . .
C13 C 0.47198(14) 1.4162(6) -0.0869(3) 0.0561(16) Uani 1 1 d . A .
H13A H 0.4618 1.4296 -0.1379 0.084 Uiso 1 1 calc R . .
H13B H 0.4960 1.3696 -0.0846 0.084 Uiso 1 1 calc R . .
H13C H 0.4760 1.5010 -0.0626 0.084 Uiso 1 1 calc R . .
C14 C 0.37876(11) 0.9496(4) -0.2361(2) 0.0244(10) Uani 1 1 d . . .
C15 C 0.41618(12) 0.9278(5) -0.2507(3) 0.0326(11) Uani 1 1 d . A .
C16 C 0.42198(15) 0.8411(5) -0.3064(3) 0.0434(14) Uani 1 1 d . . .
H16 H 0.4469 0.8259 -0.3172 0.052 Uiso 1 1 calc R A .
C17 C 0.39267(15) 0.7772(5) -0.3458(3) 0.0444(14) Uani 1 1 d . A .
H17 H 0.3973 0.7193 -0.3839 0.053 Uiso 1 1 calc R . .
C18 C 0.35652(14) 0.7971(5) -0.3303(3) 0.0377(12) Uani 1 1 d . . .
H18 H 0.3364 0.7523 -0.3580 0.045 Uiso 1 1 calc R A .
C19 C 0.34859(12) 0.8810(4) -0.2751(2) 0.0277(10) Uani 1 1 d . A .
C20 C 0.45023(12) 0.9900(5) -0.2067(3) 0.0398(12) Uani 1 1 d . . .
H20 H 0.4412 1.0455 -0.1678 0.048 Uiso 1 1 calc R A .
C21 C 0.47257(15) 1.0763(7) -0.2538(4) 0.076(2) Uani 1 1 d . A .
H21A H 0.4821 1.0230 -0.2916 0.114 Uiso 1 1 calc R . .
H21B H 0.4938 1.1162 -0.2232 0.114 Uiso 1 1 calc R . .
H21C H 0.4561 1.1450 -0.2766 0.114 Uiso 1 1 calc R . .
C22 C 0.47603(14) 0.8845(6) -0.1702(3) 0.0540(16) Uani 1 1 d . A .
H22A H 0.4614 0.8256 -0.1427 0.081 Uiso 1 1 calc R . .
H22B H 0.4961 0.9253 -0.1370 0.081 Uiso 1 1 calc R . .
H22C H 0.4872 0.8347 -0.2075 0.081 Uiso 1 1 calc R . .
C23 C 0.30857(12) 0.8930(5) -0.2564(3) 0.0353(11) Uani 1 1 d . . .
H23 H 0.3074 0.9708 -0.2241 0.042 Uiso 1 1 calc R A .
C24 C 0.27983(13) 0.9130(5) -0.3244(3) 0.0497(15) Uani 1 1 d . A .
H24A H 0.2862 0.9922 -0.3500 0.074 Uiso 1 1 calc R . .
H24B H 0.2545 0.9219 -0.3097 0.074 Uiso 1 1 calc R . .
H24C H 0.2804 0.8376 -0.3569 0.074 Uiso 1 1 calc R . .
C25 C 0.29856(13) 0.7718(5) -0.2141(3) 0.0441(13) Uani 1 1 d . A .
H25A H 0.2982 0.6949 -0.2457 0.066 Uiso 1 1 calc R . .
H25B H 0.2737 0.7836 -0.1978 0.066 Uiso 1 1 calc R . .
H25C H 0.3174 0.7594 -0.1716 0.066 Uiso 1 1 calc R . .
C26 C 0.38901(12) 1.3779(5) -0.2346(3) 0.0341(11) Uani 1 1 d . . .
H26 H 0.4043 1.3819 -0.1857 0.041 Uiso 1 1 calc R A .
C27 C 0.41702(18) 1.3928(6) -0.2908(4) 0.078(2) Uani 1 1 d . A .
H27A H 0.4308 1.3108 -0.2942 0.117 Uiso 1 1 calc R . .
H27B H 0.4348 1.4631 -0.2756 0.117 Uiso 1 1 calc R . .
H27C H 0.4033 1.4140 -0.3384 0.117 Uiso 1 1 calc R . .
C28 C 0.36253(16) 1.4938(5) -0.2380(4) 0.0581(17) Uani 1 1 d . A .
H28A H 0.3530 1.5123 -0.2889 0.087 Uiso 1 1 calc R . .
H28B H 0.3761 1.5703 -0.2165 0.087 Uiso 1 1 calc R . .
H28C H 0.3414 1.4739 -0.2108 0.087 Uiso 1 1 calc R . .
C29 C 0.34697(12) 1.2013(5) -0.3069(3) 0.0332(11) Uani 1 1 d . . .
H29 H 0.3369 1.1140 -0.2947 0.040 Uiso 1 1 calc R A .
C30 C 0.36849(14) 1.1783(6) -0.3717(3) 0.0512(15) Uani 1 1 d . A .
H30A H 0.3744 1.2625 -0.3929 0.077 Uiso 1 1 calc R . .
H30B H 0.3530 1.1261 -0.4083 0.077 Uiso 1 1 calc R . .
H30C H 0.3919 1.1316 -0.3556 0.077 Uiso 1 1 calc R . .
C31 C 0.31225(13) 1.2892(6) -0.3262(3) 0.0505(15) Uani 1 1 d . A .
H31A H 0.2995 1.3024 -0.2828 0.076 Uiso 1 1 calc R . .
H31B H 0.2949 1.2474 -0.3643 0.076 Uiso 1 1 calc R . .
H31C H 0.3203 1.3738 -0.3437 0.076 Uiso 1 1 calc R . .
C32 C 0.12871(10) 0.8244(4) -0.3274(2) 0.0188(9) Uani 1 1 d . . .
C33 C 0.11737(12) 1.0498(4) -0.2798(2) 0.0250(10) Uani 1 1 d . . .
C34 C 0.14851(13) 1.0989(4) -0.2353(3) 0.0295(10) Uani 1 1 d . A .
C35 C 0.14195(14) 1.1846(5) -0.1800(3) 0.0371(12) Uani 1 1 d . . .
H35 H 0.1628 1.2170 -0.1484 0.045 Uiso 1 1 calc R A .
C36 C 0.10640(16) 1.2240(5) -0.1694(3) 0.0464(14) Uani 1 1 d . A .
H36 H 0.1027 1.2798 -0.1298 0.056 Uiso 1 1 calc R . .
C37 C 0.07588(15) 1.1818(5) -0.2168(3) 0.0432(13) Uani 1 1 d . . .
H37 H 0.0514 1.2131 -0.2110 0.052 Uiso 1 1 calc R A .
C38 C 0.08031(13) 1.0946(5) -0.2725(3) 0.0331(11) Uani 1 1 d . A .
C39 C 0.18892(12) 1.0720(5) -0.2495(3) 0.0339(11) Uani 1 1 d . . .
H39 H 0.1888 0.9951 -0.2829 0.041 Uiso 1 1 calc R A .
C40 C 0.20305(13) 1.1917(5) -0.2884(3) 0.0443(13) Uani 1 1 d . A .
H40A H 0.1860 1.2093 -0.3329 0.066 Uiso 1 1 calc R . .
H40B H 0.2284 1.1745 -0.3009 0.066 Uiso 1 1 calc R . .
H40C H 0.2037 1.2677 -0.2560 0.066 Uiso 1 1 calc R . .
C41 C 0.21531(14) 1.0423(5) -0.1802(3) 0.0467(14) Uani 1 1 d . A .
H41A H 0.2166 1.1183 -0.1478 0.070 Uiso 1 1 calc R . .
H41B H 0.2405 1.0225 -0.1929 0.070 Uiso 1 1 calc R . .
H41C H 0.2057 0.9669 -0.1554 0.070 Uiso 1 1 calc R . .
C42 C 0.04550(12) 1.0512(5) -0.3236(3) 0.0375(12) Uani 1 1 d . . .
H42 H 0.0538 0.9852 -0.3582 0.045 Uiso 1 1 calc R A .
C43 C 0.02889(14) 1.1683(6) -0.3684(3) 0.0540(16) Uani 1 1 d . A .
H43A H 0.0190 1.2319 -0.3359 0.081 Uiso 1 1 calc R . .
H43B H 0.0085 1.1384 -0.4047 0.081 Uiso 1 1 calc R . .
H43C H 0.0486 1.2094 -0.3931 0.081 Uiso 1 1 calc R . .
C44 C 0.01558(14) 0.9882(6) -0.2832(3) 0.0584(17) Uani 1 1 d . A .
H44A H 0.0262 0.9114 -0.2565 0.088 Uiso 1 1 calc R . .
H44B H -0.0058 0.9614 -0.3182 0.088 Uiso 1 1 calc R . .
H44C H 0.0071 1.0511 -0.2487 0.088 Uiso 1 1 calc R . .
C45 C 0.13381(11) 0.6476(4) -0.4210(2) 0.0217(9) Uani 1 1 d . . .
C46 C 0.16705(12) 0.5859(4) -0.4368(2) 0.0289(10) Uani 1 1 d . A .
C47 C 0.16529(13) 0.4607(5) -0.4670(3) 0.0357(12) Uani 1 1 d . . .
H47 H 0.1878 0.4199 -0.4781 0.043 Uiso 1 1 calc R A .
C48 C 0.13133(13) 0.3948(5) -0.4810(3) 0.0386(12) Uani 1 1 d . A .
H48 H 0.1305 0.3090 -0.5006 0.046 Uiso 1 1 calc R . .
C49 C 0.09860(13) 0.4566(4) -0.4658(3) 0.0342(11) Uani 1 1 d . . .
H49 H 0.0752 0.4122 -0.4760 0.041 Uiso 1 1 calc R A .
C50 C 0.09900(12) 0.5816(4) -0.4360(2) 0.0267(10) Uani 1 1 d . A .
C51 C 0.20593(11) 0.6503(5) -0.4217(3) 0.0299(11) Uani 1 1 d . . .
H51 H 0.2033 0.7311 -0.3924 0.036 Uiso 1 1 calc R A .
C52 C 0.22030(12) 0.6902(5) -0.4931(3) 0.0367(12) Uani 1 1 d . A .
H52A H 0.2238 0.6121 -0.5221 0.055 Uiso 1 1 calc R . .
H52B H 0.2444 0.7359 -0.4824 0.055 Uiso 1 1 calc R . .
H52C H 0.2019 0.7482 -0.5204 0.055 Uiso 1 1 calc R . .
C53 C 0.23448(12) 0.5597(5) -0.3775(3) 0.0390(12) Uani 1 1 d . A .
H53A H 0.2244 0.5317 -0.3331 0.058 Uiso 1 1 calc R . .
H53B H 0.2582 0.6068 -0.3644 0.058 Uiso 1 1 calc R . .
H53C H 0.2391 0.4830 -0.4068 0.058 Uiso 1 1 calc R . .
C54 C 0.06155(11) 0.6427(5) -0.4234(3) 0.0316(11) Uani 1 1 d . . .
H54 H 0.0665 0.7282 -0.3980 0.038 Uiso 1 1 calc R A .
C55 C 0.03930(13) 0.5546(5) -0.3766(3) 0.0426(13) Uani 1 1 d . A .
H55A H 0.0326 0.4732 -0.4028 0.064 Uiso 1 1 calc R . .
H55B H 0.0163 0.5996 -0.3665 0.064 Uiso 1 1 calc R . .
H55C H 0.0548 0.5347 -0.3306 0.064 Uiso 1 1 calc R . .
C56 C 0.03752(13) 0.6666(5) -0.4963(3) 0.0457(14) Uani 1 1 d . A .
H56A H 0.0517 0.7198 -0.5276 0.069 Uiso 1 1 calc R . .
H56B H 0.0144 0.7126 -0.4879 0.069 Uiso 1 1 calc R . .
H56C H 0.0310 0.5828 -0.5201 0.069 Uiso 1 1 calc R . .
C57 C 0.10651(12) 0.7918(5) -0.2070(2) 0.0313(11) Uani 1 1 d . . .
H57 H 0.0964 0.8806 -0.2210 0.038 Uiso 1 1 calc R A .
C58 C 0.12898(12) 0.8075(5) -0.1319(2) 0.0353(12) Uani 1 1 d . A .
H58A H 0.1134 0.8513 -0.0992 0.053 Uiso 1 1 calc R . .
H58B H 0.1515 0.8600 -0.1361 0.053 Uiso 1 1 calc R . .
H58C H 0.1364 0.7213 -0.1122 0.053 Uiso 1 1 calc R . .
C59 C 0.07230(12) 0.7047(5) -0.2054(3) 0.0426(13) Uani 1 1 d . A .
H59A H 0.0573 0.7051 -0.2534 0.064 Uiso 1 1 calc R . .
H59B H 0.0570 0.7373 -0.1688 0.064 Uiso 1 1 calc R . .
H59C H 0.0805 0.6154 -0.1929 0.064 Uiso 1 1 calc R . .
C60 C 0.15663(12) 0.6409(4) -0.2563(3) 0.0312(11) Uani 1 1 d . . .
H60 H 0.1633 0.6204 -0.3060 0.037 Uiso 1 1 calc R A .
C61 C 0.19347(12) 0.6813(5) -0.2117(3) 0.0401(13) Uani 1 1 d . A .
H61A H 0.2027 0.7620 -0.2318 0.060 Uiso 1 1 calc R . .
H61B H 0.2122 0.6119 -0.2137 0.060 Uiso 1 1 calc R . .
H61C H 0.1892 0.6958 -0.1610 0.060 Uiso 1 1 calc R . .
C62 C 0.14076(15) 0.5163(5) -0.2292(3) 0.0495(15) Uani 1 1 d . A .
H62A H 0.1357 0.5280 -0.1787 0.074 Uiso 1 1 calc R . .
H62B H 0.1590 0.4454 -0.2316 0.074 Uiso 1 1 calc R . .
H62C H 0.1173 0.4945 -0.2597 0.074 Uiso 1 1 calc R . .
I1A I 0.4295(4) 0.9864(16) 0.0136(9) 0.057(3) Uani 0.102(8) 1 d PD A 2
I4A I 0.0720(3) 1.0442(13) -0.5073(9) 0.040(2) Uani 0.102(8) 1 d PD A 2

loop_
_atom_site_aniso_label
_atom_site_aniso_U_11
_atom_site_aniso_U_22
_atom_site_aniso_U_33
_atom_site_aniso_U_23
_atom_site_aniso_U_13
_atom_site_aniso_U_12
I1 0.0302(3) 0.0357(6) 0.0254(3) 0.0100(3) -0.0001(2) 0.0007(2)
Al1 0.0237(6) 0.0250(8) 0.0175(7) 0.0028(5) 0.0039(5) -0.0013(5)
N1 0.0303(18) 0.021(2) 0.017(2) 0.0000(16) 0.0033(15) -0.0023(15)
C1 0.0173(19) 0.024(2) 0.018(2) 0.0006(19) 0.0003(16) 0.0007(17)
I2 0.03525(17) 0.0366(2) 0.0423(2) 0.00643(15) 0.01984(14) -0.00249(14)
Al2 0.0244(6) 0.0240(7) 0.0179(7) 0.0025(6) 0.0043(5) -0.0011(5)
N2 0.0306(18) 0.022(2) 0.0186(19) -0.0007(16) 0.0073(15) 0.0014(15)
C2 0.035(2) 0.021(2) 0.016(2) -0.0029(18) 0.0072(18) -0.0006(19)
I3 0.03554(17) 0.0380(2) 0.0438(2) 0.00561(16) 0.01923(15) -0.00481(14)
N3 0.0278(18) 0.023(2) 0.0155(19) -0.0003(15) 0.0002(15) -0.0017(15)
C3 0.040(2) 0.030(3) 0.020(2) 0.001(2) 0.002(2) 0.002(2)
I4 0.0364(2) 0.0340(6) 0.0204(4) 0.0052(3) -0.0020(2) -0.0008(3)
N4 0.0248(17) 0.023(2) 0.0184(19) 0.0002(16) 0.0065(14) 0.0016(15)
C4 0.041(3) 0.031(3) 0.038(3) -0.007(2) -0.001(2) 0.009(2)
N5 0.0285(18) 0.022(2) 0.017(2) 0.0016(16) 0.0035(15) 0.0014(15)
C5 0.059(3) 0.024(3) 0.032(3) -0.006(2) -0.002(2) -0.003(2)
N6 0.0237(17) 0.024(2) 0.019(2) 0.0028(16) 0.0057(15) 0.0029(15)
C6 0.046(3) 0.032(3) 0.031(3) -0.009(2) -0.001(2) -0.009(2)
C7 0.041(3) 0.026(3) 0.025(3) -0.001(2) 0.006(2) -0.006(2)
C8 0.033(2) 0.035(3) 0.032(3) -0.004(2) -0.002(2) 0.006(2)
C9 0.031(2) 0.044(3) 0.046(3) -0.006(3) 0.004(2) 0.006(2)
C10 0.038(3) 0.049(4) 0.043(3) -0.002(3) -0.009(2) 0.003(2)
C11 0.028(2) 0.032(3) 0.049(3) -0.011(2) 0.006(2) -0.007(2)
C12 0.032(3) 0.053(4) 0.051(4) 0.001(3) -0.006(2) -0.004(2)
C13 0.038(3) 0.078(5) 0.054(4) -0.005(3) 0.012(3) -0.022(3)
C14 0.035(2) 0.023(2) 0.016(2) 0.0012(19) 0.0073(18) 0.0068(19)
C15 0.037(3) 0.036(3) 0.026(3) 0.004(2) 0.008(2) 0.011(2)
C16 0.052(3) 0.051(4) 0.031(3) 0.000(3) 0.017(3) 0.022(3)
C17 0.076(4) 0.039(3) 0.020(3) -0.001(2) 0.009(3) 0.023(3)
C18 0.062(3) 0.025(3) 0.024(3) -0.006(2) -0.005(2) 0.006(2)
C19 0.036(2) 0.027(3) 0.019(2) 0.002(2) -0.0019(19) 0.005(2)
C20 0.028(2) 0.052(3) 0.041(3) 0.002(3) 0.011(2) 0.006(2)
C21 0.044(3) 0.095(6) 0.090(6) 0.032(4) 0.008(3) -0.012(3)
C22 0.042(3) 0.067(4) 0.053(4) 0.002(3) 0.003(3) 0.023(3)
C23 0.036(2) 0.029(3) 0.039(3) -0.004(2) -0.005(2) 0.000(2)
C24 0.042(3) 0.048(4) 0.053(4) -0.001(3) -0.017(3) 0.002(3)
C25 0.037(3) 0.042(3) 0.051(4) 0.003(3) -0.005(2) -0.004(2)
C26 0.041(3) 0.037(3) 0.024(3) 0.002(2) 0.005(2) -0.004(2)
C27 0.101(5) 0.062(4) 0.083(5) -0.012(4) 0.064(4) -0.040(4)
C28 0.058(3) 0.025(3) 0.089(5) 0.015(3) 0.002(3) 0.002(3)
C29 0.043(3) 0.034(3) 0.023(3) 0.002(2) 0.003(2) 0.000(2)
C30 0.050(3) 0.080(5) 0.024(3) -0.014(3) 0.006(2) 0.011(3)
C31 0.044(3) 0.063(4) 0.040(3) -0.008(3) -0.011(3) 0.009(3)
C32 0.0155(18) 0.023(2) 0.017(2) 0.0005(18) -0.0012(16) -0.0033(17)
C33 0.039(2) 0.021(2) 0.016(2) 0.0034(19) 0.0093(19) 0.0024(19)
C34 0.045(3) 0.019(2) 0.025(3) 0.004(2) 0.006(2) 0.000(2)
C35 0.058(3) 0.029(3) 0.023(3) -0.002(2) 0.001(2) 0.000(2)
C36 0.078(4) 0.032(3) 0.032(3) -0.005(2) 0.020(3) 0.007(3)
C37 0.056(3) 0.043(3) 0.035(3) 0.003(3) 0.021(3) 0.018(3)
C38 0.039(3) 0.036(3) 0.028(3) 0.005(2) 0.014(2) 0.010(2)
C39 0.034(2) 0.033(3) 0.034(3) -0.002(2) 0.000(2) -0.003(2)
C40 0.046(3) 0.046(3) 0.040(3) -0.003(3) 0.001(2) -0.013(3)
C41 0.045(3) 0.054(4) 0.037(3) -0.003(3) -0.010(2) -0.001(3)
C42 0.032(2) 0.048(3) 0.034(3) 0.003(2) 0.011(2) 0.004(2)
C43 0.044(3) 0.067(4) 0.050(4) 0.011(3) 0.002(3) 0.019(3)
C44 0.035(3) 0.084(5) 0.059(4) 0.011(4) 0.014(3) -0.001(3)
C45 0.031(2) 0.021(2) 0.013(2) -0.0016(18) 0.0017(17) -0.0004(18)
C46 0.036(2) 0.027(3) 0.024(3) -0.001(2) 0.002(2) 0.002(2)
C47 0.039(3) 0.030(3) 0.037(3) -0.009(2) 0.001(2) 0.008(2)
C48 0.054(3) 0.021(3) 0.040(3) -0.009(2) 0.002(2) -0.003(2)
C49 0.040(3) 0.028(3) 0.033(3) -0.002(2) 0.002(2) -0.007(2)
C50 0.032(2) 0.027(3) 0.021(2) 0.000(2) 0.0040(19) -0.0012(19)
C51 0.026(2) 0.033(3) 0.030(3) -0.009(2) -0.0014(19) 0.0030(19)
C52 0.032(2) 0.044(3) 0.034(3) -0.006(2) 0.003(2) 0.005(2)
C53 0.032(2) 0.046(3) 0.037(3) -0.004(3) -0.003(2) 0.004(2)
C54 0.029(2) 0.028(3) 0.038(3) -0.007(2) 0.005(2) -0.004(2)
C55 0.039(3) 0.050(3) 0.039(3) -0.002(3) 0.010(2) -0.014(2)
C56 0.031(3) 0.056(4) 0.048(4) 0.003(3) -0.004(2) 0.001(2)
C57 0.035(2) 0.039(3) 0.021(3) 0.004(2) 0.008(2) 0.003(2)
C58 0.042(3) 0.043(3) 0.022(3) -0.006(2) 0.007(2) -0.004(2)
C59 0.036(3) 0.062(4) 0.030(3) 0.003(3) 0.006(2) -0.010(3)
C60 0.035(2) 0.032(3) 0.027(3) 0.002(2) 0.003(2) 0.008(2)
C61 0.033(2) 0.037(3) 0.047(3) -0.001(3) -0.007(2) 0.009(2)
C62 0.055(3) 0.024(3) 0.070(4) 0.006(3) 0.011(3) 0.003(2)
I1A 0.063(4) 0.041(5) 0.058(5) -0.003(4) -0.032(3) -0.007(3)
I4A 0.043(3) 0.031(4) 0.038(5) -0.006(3) -0.024(3) -0.005(2)

loop_
_atom_type_symbol
_atom_type_description
_atom_type_scat_dispersion_real
_atom_type_scat_dispersion_imag
_atom_type_scat_source
C C 0.0033 0.0016 'International Tables Vol C Tables 4.2.6.8 and 6.1.1.4'
H H 0.0000 0.0000 'International Tables Vol C Tables 4.2.6.8 and 6.1.1.4'
N N 0.0061 0.0033 'International Tables Vol C Tables 4.2.6.8 and 6.1.1.4'
Al Al 0.0645 0.0514 'International Tables Vol C Tables 4.2.6.8 and 6.1.1.4'
I I -0.4742 1.8119 'International Tables Vol C Tables 4.2.6.8 and 6.1.1.4'

loop_
_geom_angle_atom_site_label_1
_geom_angle_atom_site_label_2
_geom_angle_atom_site_label_3
_geom_angle
N1 Al1 N2 71.41(15)
N1 Al1 I1A 111.3(3)
N2 Al1 I1A 129.0(5)
N1 Al1 I2 119.48(11)
N2 Al1 I2 116.82(12)
I1A Al1 I2 105.6(4)
N1 Al1 I1 118.06(12)
N2 Al1 I1 120.12(12)
I1A Al1 I1 11.8(5)
I2 Al1 I1 107.71(5)
C1 N1 C2 129.0(4)
C1 N1 Al1 91.2(3)
C2 N1 Al1 139.0(3)
N3 C1 N1 127.5(4)
N3 C1 N2 125.9(4)
N1 C1 N2 106.6(4)
N4 Al2 N5 71.41(15)
N4 Al2 I3 122.22(12)
N5 Al2 I3 115.30(11)
N4 Al2 I4 115.68(12)
N5 Al2 I4 122.53(13)
I3 Al2 I4 107.02(6)
N4 Al2 I4A 107.6(5)
N5 Al2 I4A 128.5(3)
I3 Al2 I4A 108.0(3)
I4 Al2 I4A 10.8(4)
C1 N2 C14 127.2(4)
C1 N2 Al1 90.8(3)
C14 N2 Al1 138.0(3)
C3 C2 C7 120.0(4)
C3 C2 N1 121.7(4)
C7 C2 N1 118.2(4)
C1 N3 C26 120.2(4)
C1 N3 C29 117.8(3)
C26 N3 C29 121.8(4)
C4 C3 C2 118.1(4)
C4 C3 C8 118.3(4)
C2 C3 C8 123.5(4)
C32 N4 C33 128.0(4)
C32 N4 Al2 91.4(2)
C33 N4 Al2 139.5(3)
C5 C4 C3 122.2(4)
C32 N5 C45 128.8(3)
C32 N5 Al2 90.6(3)
C45 N5 Al2 136.8(3)
C4 C5 C6 119.0(5)
C32 N6 C60 118.7(3)
C32 N6 C57 119.7(3)
C60 N6 C57 121.4(4)
C5 C6 C7 121.9(4)
C6 C7 C2 118.6(4)
C6 C7 C11 119.5(4)
C2 C7 C11 121.9(4)
C3 C8 C10 113.3(4)
C3 C8 C9 109.5(4)
C10 C8 C9 109.2(4)
C12 C11 C7 109.7(4)
C12 C11 C13 110.5(4)
C7 C11 C13 112.3(4)
C19 C14 C15 120.5(4)
C19 C14 N2 118.6(4)
C15 C14 N2 120.8(4)
C16 C15 C14 118.0(5)
C16 C15 C20 118.8(4)
C14 C15 C20 123.2(4)
C17 C16 C15 121.7(4)
C16 C17 C18 119.8(5)
C17 C18 C19 121.8(5)
C18 C19 C14 118.2(4)
C18 C19 C23 119.9(4)
C14 C19 C23 121.9(4)
C15 C20 C22 110.1(4)
C15 C20 C21 112.1(5)
C22 C20 C21 109.3(4)
C19 C23 C25 109.6(4)
C19 C23 C24 112.4(4)
C25 C23 C24 110.6(4)
N3 C26 C28 115.6(4)
N3 C26 C27 111.7(4)
C28 C26 C27 110.5(5)
N3 C29 C30 114.8(4)
N3 C29 C31 111.7(4)
C30 C29 C31 112.2(4)
N6 C32 N4 128.1(4)
N6 C32 N5 125.3(4)
N4 C32 N5 106.5(3)
C34 C33 C38 120.9(4)
C34 C33 N4 121.6(4)
C38 C33 N4 117.6(4)
C35 C34 C33 117.9(4)
C35 C34 C39 119.3(4)
C33 C34 C39 122.5(4)
C36 C35 C34 122.2(5)
C35 C36 C37 119.4(5)
C36 C37 C38 121.3(5)
C37 C38 C33 117.9(5)
C37 C38 C42 119.2(4)
C33 C38 C42 122.9(4)
C34 C39 C41 113.2(4)
C34 C39 C40 108.0(4)
C41 C39 C40 110.3(4)
C44 C42 C38 112.7(4)
C44 C42 C43 110.3(4)
C38 C42 C43 109.7(4)
C46 C45 C50 119.4(4)
C46 C45 N5 119.2(4)
C50 C45 N5 121.3(4)
C47 C46 C45 119.8(4)
C47 C46 C51 117.6(4)
C45 C46 C51 122.6(4)
C48 C47 C46 121.2(4)
C47 C48 C49 118.8(5)
C48 C49 C50 122.0(4)
C49 C50 C45 118.9(4)
C49 C50 C54 118.1(4)
C45 C50 C54 122.9(4)
C52 C51 C46 110.4(4)
C52 C51 C53 110.4(4)
C46 C51 C53 111.5(4)
C50 C54 C56 110.0(4)
C50 C54 C55 111.7(4)
C56 C54 C55 108.5(4)
N6 C57 C59 111.9(4)
N6 C57 C58 114.3(3)
C59 C57 C58 112.4(4)
N6 C60 C62 115.3(4)
N6 C60 C61 111.2(4)
C62 C60 C61 112.7(4)

loop_
_geom_bond_atom_site_label_1
_geom_bond_atom_site_label_2
_geom_bond_distance
I1 Al1 2.5171(16)
Al1 N1 1.874(4)
Al1 N2 1.874(4)
Al1 I1A 2.483(7)
Al1 I2 2.5043(13)
N1 C1 1.358(5)
N1 C2 1.437(5)
C1 N3 1.356(5)
C1 N2 1.370(5)
Al2 N4 1.869(4)
Al2 N5 1.884(4)
Al2 I3 2.5074(13)
Al2 I4 2.5089(17)
Al2 I4A 2.522(7)
N2 C14 1.431(5)
C2 C3 1.405(6)
C2 C7 1.416(6)
N3 C26 1.496(6)
N3 C29 1.496(5)
C3 C4 1.404(6)
C3 C8 1.521(6)
N4 C32 1.364(5)
N4 C33 1.440(5)
C4 C5 1.364(6)
N5 C32 1.368(5)
N5 C45 1.433(5)
C5 C6 1.382(7)
N6 C32 1.348(5)
N6 C60 1.485(5)
N6 C57 1.511(5)
C6 C7 1.387(6)
C7 C11 1.534(6)
C8 C10 1.531(6)
C8 C9 1.539(6)
C11 C12 1.533(7)
C11 C13 1.536(6)
C14 C19 1.411(6)
C14 C15 1.415(6)
C15 C16 1.395(7)
C15 C20 1.520(7)
C16 C17 1.369(7)
C17 C18 1.373(7)
C18 C19 1.389(6)
C19 C23 1.517(6)
C20 C22 1.525(7)
C20 C21 1.532(7)
C23 C25 1.533(7)
C23 C24 1.539(7)
C26 C28 1.515(7)
C26 C27 1.535(6)
C29 C30 1.518(6)
C29 C31 1.541(6)
C33 C34 1.397(6)
C33 C38 1.425(6)
C34 C35 1.390(6)
C34 C39 1.525(6)
C35 C36 1.371(7)
C36 C37 1.385(7)
C37 C38 1.387(7)
C38 C42 1.536(7)
C39 C41 1.529(7)
C39 C40 1.537(7)
C42 C44 1.521(6)
C42 C43 1.536(7)
C45 C46 1.407(6)
C45 C50 1.415(6)
C46 C47 1.398(6)
C46 C51 1.534(6)
C47 C48 1.386(6)
C48 C49 1.389(6)
C49 C50 1.393(6)
C50 C54 1.522(6)
C51 C52 1.530(6)
C51 C53 1.540(6)
C54 C56 1.529(7)
C54 C55 1.538(6)
C57 C59 1.518(6)
C57 C58 1.528(6)
C60 C62 1.507(6)
C60 C61 1.524(6)
